data_2310405
loop_
_publ_author_name
'Hogg, J.H.C.'
'Duffin, W.J.'

_publ_section_title
;
 The crystal structure of In6 S7
;
_journal_name_full 'Acta Crystallographica (1,1948-23,1967)'
_journal_page_first 111
_journal_page_last 118
_journal_volume 23
_journal_year 1967
_chemical_formula_sum 'In6 S7'
_space_group_IT_number 11
_symmetry_space_group_name_Hall '-P 2yb'
_symmetry_space_group_name_H-M 'P 1 21/m 1'
_cell_angle_alpha 90
_cell_angle_beta 108.2
_cell_angle_gamma 90
_cell_formula_units_Z 2
_cell_length_a 9.09
_cell_length_b 3.887
_cell_length_c 17.705
_cell_volume 594.272
_citation_journal_id_ASTM ACCRA9
_cod_data_source_file Hogg_ACCRA9_1967_1379.cif
_cod_data_source_block In6S7
_cod_original_cell_volume 594.2719
_cod_database_code 2310405

loop_
_symmetry_equiv_pos_as_xyz
x,y,z
-x,y+1/2,-z
-x,-y,-z
x,-y-1/2,z

loop_
_atom_site_label
_atom_site_type_symbol
_atom_site_fract_x
_atom_site_fract_y
_atom_site_fract_z
_atom_site_occupancy
_atom_site_U_iso_or_equiv
S1 S-2 0.8293 0.25 0.9947 1 0.0
S7 S-2 0.6364 0.25 0.4675 1 0.0
S4 S-2 0.5344 0.25 0.0906 1 0.0
S6 S-2 0.0536 0.25 0.5895 1 0.0
In6 In+3 0.3088 0.25 0.9535 1 0.0
In4 In+3 0.1401 0.25 0.4682 1 0.0
In2 In+1 0.3708 0.25 0.1889 1 0.0
In5 In+3 0.8043 0.25 0.2747 1 0.0
S3 S-2 0.488 0.25 0.7283 1 0.0
S5 S-2 0.0694 0.25 0.8257 1 0.0
S2 S-2 0.2287 0.25 0.3461 1 0.0
In1 In+1 0.0552 0.25 0.1214 1 0.0
In3 In+3 0.5831 0.25 0.6044 1 0.0
